data_2235408
loop_
_publ_author_name
'Pourayoubi, Mehrdad'
'Keikha, Mojtaba'
'Rheingold, Arnold L.'
'Golen, James A.'

_publ_section_title
;
 Cyclohexylammonium
 acetate--<i>N</i>,<i>N</i>',<i>N</i>''-tricyclohexylphosphoric triamide
 (1/1)
;
_journal_coeditor_code FF2071
_journal_issue 7
_journal_name_full 'Acta Crystallographica Section E'
_journal_page_first o2266
_journal_paper_doi 10.1107/S1600536812028589
_journal_volume 68
_journal_year 2012
_chemical_formula_iupac 'C6 H14 N +, C2 H3 O2 -, C18 H36 N3 O P'
_chemical_formula_moiety 'C6 H14 N +, C2 H3 O2 -, C18 H36 N3 O P'
_chemical_formula_sum 'C26 H53 N4 O3 P'
_chemical_formula_weight 500.69
_chemical_name_systematic
;
Cyclohexylammonium
acetate--<i>N</i>,<i>N</i>',<i>N</i>''-tricyclohexylphosphoric triamide
(1/1)
;
_space_group_IT_number 14
_symmetry_cell_setting monoclinic
_symmetry_space_group_name_Hall '-P 2ybc'
_symmetry_space_group_name_H-M 'P 1 21/c 1'
_atom_sites_solution_hydrogens geom
_atom_sites_solution_primary direct
_atom_sites_solution_secondary difmap
_audit_creation_method SHELXL-97
_cell_angle_alpha 90.00
_cell_angle_beta 104.523(3)
_cell_angle_gamma 90.00
_cell_formula_units_Z 4
_cell_length_a 12.7663(8)
_cell_length_b 10.9011(7)
_cell_length_c 21.2791(13)
_cell_measurement_reflns_used 4565
_cell_measurement_temperature 90(2)
_cell_measurement_theta_max 26.37
_cell_measurement_theta_min 2.49
_cell_volume 2866.7(3)
_computing_cell_refinement '<i>SAINT</i> (Bruker, 2005)'
_computing_data_collection '<i>APEX2</i> (Bruker, 2005)'
_computing_data_reduction '<i>SAINT</i> (Bruker, 2005)'
_computing_molecular_graphics 'SHELXTL (Sheldrick, 2008)  and Mercury (Macrae et al., 2008)'
_computing_publication_material 'SHELXTL (Sheldrick, 2008) and enCIFer (Allen <i>et al.</i>, 2004)'
_computing_structure_refinement 'SHELXL97 (Sheldrick, 2008)'
_computing_structure_solution 'SHELXS97 (Sheldrick, 2008)'
_diffrn_ambient_temperature 90(2)
_diffrn_measured_fraction_theta_full 0.999
_diffrn_measured_fraction_theta_max 0.995
_diffrn_measurement_device_type 'Bruker APEXII CCD'
_diffrn_measurement_method '\f and \w scans'
_diffrn_radiation_monochromator graphite
_diffrn_radiation_source 'fine-focus sealed tube'
_diffrn_radiation_type MoK\a
_diffrn_radiation_wavelength 0.71073
_diffrn_reflns_av_R_equivalents 0.0429
_diffrn_reflns_av_sigmaI/netI 0.0414
_diffrn_reflns_limit_h_max 16
_diffrn_reflns_limit_h_min -13
_diffrn_reflns_limit_k_max 13
_diffrn_reflns_limit_k_min -12
_diffrn_reflns_limit_l_max 26
_diffrn_reflns_limit_l_min -25
_diffrn_reflns_number 21979
_diffrn_reflns_theta_full 25.00
_diffrn_reflns_theta_max 26.48
_diffrn_reflns_theta_min 1.65
_exptl_absorpt_coefficient_mu 0.128
_exptl_absorpt_correction_T_max 0.9748
_exptl_absorpt_correction_T_min 0.9565
_exptl_absorpt_correction_type multi-scan
_exptl_absorpt_process_details '(<i>SADABS</i>; Sheldrick, 2004)'
_exptl_crystal_colour colourless
_exptl_crystal_density_diffrn 1.160
_exptl_crystal_density_method 'not measured'
_exptl_crystal_description block
_exptl_crystal_F_000 1104
_exptl_crystal_size_max 0.35
_exptl_crystal_size_mid 0.25
_exptl_crystal_size_min 0.20
_refine_diff_density_max 0.468
_refine_diff_density_min -0.472
_refine_ls_extinction_method none
_refine_ls_goodness_of_fit_ref 0.965
_refine_ls_hydrogen_treatment mixed
_refine_ls_matrix_type full
_refine_ls_number_parameters 326
_refine_ls_number_reflns 5898
_refine_ls_number_restraints 6
_refine_ls_restrained_S_all 0.965
_refine_ls_R_factor_all 0.0599
_refine_ls_R_factor_gt 0.0437
_refine_ls_shift/su_max 0.000
_refine_ls_shift/su_mean 0.000
_refine_ls_structure_factor_coef Fsqd
_refine_ls_weighting_details 'calc w=1/[\s^2^(Fo^2^)+(0.0636P)^2^+1.5804P] where P=(Fo^2^+2Fc^2^)/3'
_refine_ls_weighting_scheme calc
_refine_ls_wR_factor_gt 0.1080
_refine_ls_wR_factor_ref 0.1189
_reflns_number_gt 4702
_reflns_number_total 5898
_reflns_threshold_expression I>2sigma(I)
_cod_data_source_file ff2071.cif
_cod_data_source_block I
_cod_original_sg_symbol_H-M 'P 21/c'
_cod_database_code 2235408
_cod_database_fobs_code 2235408

loop_
_symmetry_equiv_pos_as_xyz
'x, y, z'
'-x, y+1/2, -z+1/2'
'-x, -y, -z'
'x, -y-1/2, z-1/2'

loop_
_atom_site_type_symbol
_atom_site_label
_atom_site_fract_x
_atom_site_fract_y
_atom_site_fract_z
_atom_site_U_iso_or_equiv
_atom_site_adp_type
_atom_site_calc_flag
_atom_site_refinement_flags
_atom_site_occupancy
_atom_site_symmetry_multiplicity
P P1 0.03749(3) 0.03310(4) 0.110490(19) 0.01413(12) Uani d . 1 1
O O1 -0.03516(9) -0.06943(10) 0.07941(5) 0.0162(3) Uani d . 1 1
O O2 -0.03699(11) 0.56848(11) 0.20581(6) 0.0235(3) Uani d . 1 1
O O3 0.03597(10) 0.39451(11) 0.18349(6) 0.0226(3) Uani d . 1 1
N N1 -0.03942(11) 0.14670(13) 0.12349(6) 0.0162(3) Uani d D 1 1
H H1N -0.0051(14) 0.2092(15) 0.1427(9) 0.019 Uiso d D 1 1
N N2 0.12192(11) 0.06325(12) 0.06552(7) 0.0153(3) Uani d D 1 1
H H2N 0.0942(14) 0.0571(17) 0.0240(7) 0.018 Uiso d D 1 1
N N3 0.11772(11) 0.01218(13) 0.18250(7) 0.0169(3) Uani d D 1 1
H H3N 0.0902(15) 0.0241(18) 0.2140(8) 0.020 Uiso d D 1 1
N N4 0.90968(12) 0.80813(14) 0.19022(7) 0.0175(3) Uani d D 1 1
H H4NC 0.9261(15) 0.8438(17) 0.1561(8) 0.021 Uiso d D 1 1
H H4NB 0.9447(14) 0.8426(17) 0.2274(8) 0.021 Uiso d D 1 1
H H4NA 0.9338(15) 0.7323(14) 0.1928(9) 0.021 Uiso d D 1 1
C C1 0.21703(13) -0.06129(15) 0.19470(8) 0.0165(3) Uani d . 1 1
H H1A 0.2472 -0.0528 0.1558 0.020 Uiso calc R 1 1
C C2 0.19909(15) -0.19790(16) 0.20397(9) 0.0223(4) Uani d . 1 1
H H2B 0.1455 -0.2303 0.1656 0.027 Uiso calc R 1 1
H H2A 0.1701 -0.2100 0.2425 0.027 Uiso calc R 1 1
C C3 0.30587(16) -0.26732(17) 0.21303(9) 0.0277(4) Uani d . 1 1
H H3B 0.2940 -0.3549 0.2216 0.033 Uiso calc R 1 1
H H3A 0.3301 -0.2625 0.1724 0.033 Uiso calc R 1 1
C C4 0.39406(16) -0.21611(18) 0.26870(9) 0.0279(4) Uani d . 1 1
H H4A 0.3752 -0.2326 0.3103 0.033 Uiso calc R 1 1
H H4B 0.4632 -0.2582 0.2699 0.033 Uiso calc R 1 1
C C5 0.40827(15) -0.07895(19) 0.26147(9) 0.0281(4) Uani d . 1 1
H H5A 0.4379 -0.0634 0.2235 0.034 Uiso calc R 1 1
H H5B 0.4608 -0.0473 0.3005 0.034 Uiso calc R 1 1
C C6 0.30118(14) -0.01101(17) 0.25267(9) 0.0237(4) Uani d . 1 1
H H6A 0.2747 -0.0201 0.2924 0.028 Uiso calc R 1 1
H H6B 0.3124 0.0775 0.2461 0.028 Uiso calc R 1 1
C C7 0.21298(13) 0.14884(15) 0.08461(8) 0.0156(3) Uani d . 1 1
H H7A 0.2431 0.1405 0.1325 0.019 Uiso calc R 1 1
C C8 0.30137(13) 0.11132(16) 0.05214(8) 0.0192(4) Uani d . 1 1
H H8A 0.2731 0.1162 0.0044 0.023 Uiso calc R 1 1
H H8B 0.3223 0.0251 0.0635 0.023 Uiso calc R 1 1
C C9 0.40097(15) 0.19339(17) 0.07308(10) 0.0262(4) Uani d . 1 1
H H9A 0.4355 0.1792 0.1196 0.031 Uiso calc R 1 1
H H9B 0.4538 0.1712 0.0480 0.031 Uiso calc R 1 1
C C10 0.37214(15) 0.32891(17) 0.06253(9) 0.0251(4) Uani d . 1 1
H H10A 0.4371 0.3793 0.0810 0.030 Uiso calc R 1 1
H H10B 0.3485 0.3460 0.0154 0.030 Uiso calc R 1 1
C C11 0.28244(15) 0.36423(16) 0.09441(9) 0.0244(4) Uani d . 1 1
H H11A 0.2623 0.4511 0.0845 0.029 Uiso calc R 1 1
H H11B 0.3090 0.3560 0.1421 0.029 Uiso calc R 1 1
C C12 0.18287(14) 0.28355(15) 0.07060(9) 0.0208(4) Uani d . 1 1
H H12A 0.1533 0.2954 0.0233 0.025 Uiso calc R 1 1
H H12B 0.1264 0.3074 0.0928 0.025 Uiso calc R 1 1
C C13 -0.13969(13) 0.17719(15) 0.07496(8) 0.0165(3) Uani d . 1 1
H H13A -0.1773 0.0984 0.0591 0.020 Uiso calc R 1 1
C C14 -0.12088(14) 0.24561(16) 0.01597(8) 0.0181(4) Uani d . 1 1
H H14A -0.0792 0.3214 0.0306 0.022 Uiso calc R 1 1
H H14B -0.0775 0.1935 -0.0061 0.022 Uiso calc R 1 1
C C15 -0.22712(15) 0.27884(16) -0.03186(8) 0.0226(4) Uani d . 1 1
H H15A -0.2644 0.2028 -0.0508 0.027 Uiso calc R 1 1
H H15B -0.2119 0.3280 -0.0677 0.027 Uiso calc R 1 1
C C16 -0.30106(15) 0.35149(18) 0.00041(9) 0.0256(4) Uani d . 1 1
H H16A -0.3711 0.3664 -0.0313 0.031 Uiso calc R 1 1
H H16B -0.2677 0.4320 0.0148 0.031 Uiso calc R 1 1
C C17 -0.32031(15) 0.28178(18) 0.05861(9) 0.0275(4) Uani d . 1 1
H H17A -0.3604 0.2052 0.0435 0.033 Uiso calc R 1 1
H H17B -0.3651 0.3324 0.0804 0.033 Uiso calc R 1 1
C C18 -0.21338(14) 0.25052(16) 0.10695(8) 0.0207(4) Uani d . 1 1
H H18A -0.1765 0.3273 0.1251 0.025 Uiso calc R 1 1
H H18B -0.2281 0.2024 0.1433 0.025 Uiso calc R 1 1
C C19 0.00103(13) 0.50061(15) 0.16902(8) 0.0170(3) Uani d . 1 1
C C20 0.00121(17) 0.55092(16) 0.10254(9) 0.0251(4) Uani d . 1 1
H H20A 0.0599 0.5127 0.0874 0.038 Uiso calc R 1 1
H H20B 0.0121 0.6399 0.1054 0.038 Uiso calc R 1 1
H H20C -0.0682 0.5326 0.0719 0.038 Uiso calc R 1 1
C C21 0.79125(14) 0.81068(15) 0.18393(8) 0.0184(4) Uani d . 1 1
H H21A 0.7770 0.7760 0.2245 0.022 Uiso calc R 1 1
C C22 0.73229(14) 0.73242(16) 0.12695(8) 0.0224(4) Uani d . 1 1
H H22A 0.7564 0.6462 0.1344 0.027 Uiso calc R 1 1
H H22B 0.7505 0.7613 0.0869 0.027 Uiso calc R 1 1
C C23 0.61009(15) 0.73912(18) 0.11812(9) 0.0284(4) Uani d . 1 1
H H23A 0.5911 0.6999 0.1558 0.034 Uiso calc R 1 1
H H23B 0.5736 0.6929 0.0787 0.034 Uiso calc R 1 1
C C24 0.56931(16) 0.87123(19) 0.11199(10) 0.0323(5) Uani d . 1 1
H H24A 0.5791 0.9072 0.0711 0.039 Uiso calc R 1 1
H H24B 0.4911 0.8723 0.1102 0.039 Uiso calc R 1 1
C C25 0.63031(15) 0.94796(19) 0.16928(10) 0.0302(4) Uani d . 1 1
H H25A 0.6056 1.0342 0.1629 0.036 Uiso calc R 1 1
H H25B 0.6137 0.9174 0.2095 0.036 Uiso calc R 1 1
C C26 0.75158(15) 0.94279(16) 0.17677(9) 0.0242(4) Uani d . 1 1
H H26A 0.7890 0.9905 0.2155 0.029 Uiso calc R 1 1
H H26B 0.7691 0.9802 0.1383 0.029 Uiso calc R 1 1

loop_
_atom_site_aniso_label
_atom_site_aniso_U_11
_atom_site_aniso_U_22
_atom_site_aniso_U_33
_atom_site_aniso_U_12
_atom_site_aniso_U_13
_atom_site_aniso_U_23
P1 0.0168(2) 0.0128(2) 0.0132(2) 0.00017(16) 0.00465(16) 0.00000(15)
O1 0.0194(6) 0.0131(6) 0.0164(6) -0.0014(4) 0.0051(5) -0.0006(4)
O2 0.0365(8) 0.0165(6) 0.0221(6) 0.0046(5) 0.0157(6) 0.0018(5)
O3 0.0317(7) 0.0137(6) 0.0225(6) 0.0031(5) 0.0068(5) 0.0004(5)
N1 0.0182(7) 0.0144(7) 0.0153(7) -0.0001(6) 0.0030(6) -0.0026(5)
N2 0.0176(7) 0.0156(7) 0.0131(7) -0.0019(5) 0.0043(6) -0.0006(5)
N3 0.0193(7) 0.0189(7) 0.0140(7) 0.0030(6) 0.0068(6) 0.0000(6)
N4 0.0215(8) 0.0137(7) 0.0184(7) 0.0004(6) 0.0071(6) 0.0008(6)
C1 0.0167(8) 0.0169(8) 0.0168(8) 0.0018(6) 0.0060(7) 0.0011(6)
C2 0.0246(9) 0.0192(9) 0.0220(9) 0.0002(7) 0.0036(7) 0.0040(7)
C3 0.0324(11) 0.0225(10) 0.0272(10) 0.0075(8) 0.0056(8) 0.0055(8)
C4 0.0250(10) 0.0378(11) 0.0216(9) 0.0108(8) 0.0073(8) 0.0062(8)
C5 0.0204(9) 0.0377(11) 0.0245(10) 0.0018(8) 0.0025(8) -0.0001(8)
C6 0.0234(9) 0.0258(10) 0.0205(9) -0.0006(8) 0.0032(7) -0.0031(7)
C7 0.0168(8) 0.0140(8) 0.0159(8) -0.0015(6) 0.0039(6) -0.0010(6)
C8 0.0187(9) 0.0157(8) 0.0238(9) 0.0004(7) 0.0064(7) -0.0004(7)
C9 0.0189(9) 0.0248(10) 0.0355(11) -0.0012(7) 0.0081(8) -0.0027(8)
C10 0.0242(10) 0.0206(9) 0.0317(10) -0.0073(7) 0.0095(8) -0.0035(8)
C11 0.0302(10) 0.0162(9) 0.0285(10) -0.0021(7) 0.0107(8) -0.0015(7)
C12 0.0233(9) 0.0147(8) 0.0266(9) 0.0015(7) 0.0106(8) 0.0019(7)
C13 0.0180(8) 0.0137(8) 0.0179(8) 0.0004(6) 0.0046(7) -0.0001(6)
C14 0.0205(9) 0.0163(8) 0.0183(8) 0.0003(7) 0.0061(7) -0.0006(7)
C15 0.0273(10) 0.0194(9) 0.0198(9) -0.0017(7) 0.0033(7) 0.0028(7)
C16 0.0213(9) 0.0260(10) 0.0284(10) 0.0053(7) 0.0040(8) 0.0063(8)
C17 0.0209(10) 0.0301(11) 0.0335(10) 0.0042(8) 0.0106(8) 0.0064(8)
C18 0.0224(9) 0.0189(9) 0.0231(9) 0.0012(7) 0.0103(7) 0.0021(7)
C19 0.0187(8) 0.0143(8) 0.0182(8) -0.0031(6) 0.0050(7) -0.0007(6)
C20 0.0401(11) 0.0169(9) 0.0217(9) 0.0004(8) 0.0141(8) 0.0000(7)
C21 0.0196(9) 0.0168(8) 0.0198(8) -0.0005(7) 0.0069(7) 0.0013(6)
C22 0.0264(10) 0.0196(9) 0.0209(9) -0.0018(7) 0.0056(7) 0.0009(7)
C23 0.0238(10) 0.0326(11) 0.0269(10) -0.0040(8) 0.0031(8) 0.0006(8)
C24 0.0228(10) 0.0390(12) 0.0334(11) 0.0046(8) 0.0041(8) 0.0048(9)
C25 0.0251(10) 0.0309(11) 0.0349(11) 0.0075(8) 0.0080(8) 0.0002(8)
C26 0.0268(10) 0.0185(9) 0.0280(10) 0.0029(7) 0.0079(8) -0.0001(7)

loop_
_atom_type_symbol
_atom_type_description
_atom_type_scat_dispersion_real
_atom_type_scat_dispersion_imag
_atom_type_scat_source
C C 0.0033 0.0016 'International Tables Vol C Tables 4.2.6.8 and 6.1.1.4'
H H 0.0000 0.0000 'International Tables Vol C Tables 4.2.6.8 and 6.1.1.4'
O O 0.0106 0.0060 'International Tables Vol C Tables 4.2.6.8 and 6.1.1.4'
P P 0.1023 0.0942 'International Tables Vol C Tables 4.2.6.8 and 6.1.1.4'
N N 0.0061 0.0033 'International Tables Vol C Tables 4.2.6.8 and 6.1.1.4'

loop_
_geom_angle_atom_site_label_1
_geom_angle_atom_site_label_2
_geom_angle_atom_site_label_3
_geom_angle
O1 P1 N3 118.96(7)
O1 P1 N2 108.44(7)
N3 P1 N2 103.05(7)
O1 P1 N1 107.84(7)
N3 P1 N1 101.99(7)
N2 P1 N1 116.95(7)
C13 N1 P1 120.26(11)
C13 N1 H1N 114.0(13)
P1 N1 H1N 115.0(13)
C7 N2 P1 123.78(11)
C7 N2 H2N 115.0(12)
P1 N2 H2N 114.7(12)
C1 N3 P1 123.63(11)
C1 N3 H3N 117.3(13)
P1 N3 H3N 116.0(13)
C21 N4 H4NC 111.1(12)
C21 N4 H4NB 110.3(12)
H4NC N4 H4NB 111.7(18)
C21 N4 H4NA 110.9(13)
H4NC N4 H4NA 108.0(17)
H4NB N4 H4NA 104.6(18)
N3 C1 C6 110.51(14)
N3 C1 C2 113.85(14)
C6 C1 C2 110.19(14)
N3 C1 H1A 107.3
C6 C1 H1A 107.3
C2 C1 H1A 107.3
C1 C2 C3 109.95(15)
C1 C2 H2B 109.7
C3 C2 H2B 109.7
C1 C2 H2A 109.7
C3 C2 H2A 109.7
H2B C2 H2A 108.2
C4 C3 C2 112.27(16)
C4 C3 H3B 109.2
C2 C3 H3B 109.2
C4 C3 H3A 109.2
C2 C3 H3A 109.2
H3B C3 H3A 107.9
C5 C4 C3 111.49(15)
C5 C4 H4A 109.3
C3 C4 H4A 109.3
C5 C4 H4B 109.3
C3 C4 H4B 109.3
H4A C4 H4B 108.0
C4 C5 C6 111.38(16)
C4 C5 H5A 109.4
C6 C5 H5A 109.4
C4 C5 H5B 109.4
C6 C5 H5B 109.4
H5A C5 H5B 108.0
C1 C6 C5 110.73(15)
C1 C6 H6A 109.5
C5 C6 H6A 109.5
C1 C6 H6B 109.5
C5 C6 H6B 109.5
H6A C6 H6B 108.1
N2 C7 C8 109.29(13)
N2 C7 C12 114.46(14)
C8 C7 C12 110.43(13)
N2 C7 H7A 107.5
C8 C7 H7A 107.5
C12 C7 H7A 107.5
C7 C8 C9 111.62(14)
C7 C8 H8A 109.3
C9 C8 H8A 109.3
C7 C8 H8B 109.3
C9 C8 H8B 109.3
H8A C8 H8B 108.0
C10 C9 C8 111.84(15)
C10 C9 H9A 109.2
C8 C9 H9A 109.2
C10 C9 H9B 109.2
C8 C9 H9B 109.2
H9A C9 H9B 107.9
C11 C10 C9 111.14(15)
C11 C10 H10A 109.4
C9 C10 H10A 109.4
C11 C10 H10B 109.4
C9 C10 H10B 109.4
H10A C10 H10B 108.0
C10 C11 C12 111.37(15)
C10 C11 H11A 109.4
C12 C11 H11A 109.4
C10 C11 H11B 109.4
C12 C11 H11B 109.4
H11A C11 H11B 108.0
C11 C12 C7 109.97(14)
C11 C12 H12A 109.7
C7 C12 H12A 109.7
C11 C12 H12B 109.7
C7 C12 H12B 109.7
H12A C12 H12B 108.2
N1 C13 C18 109.44(13)
N1 C13 C14 113.53(13)
C18 C13 C14 110.69(14)
N1 C13 H13A 107.7
C18 C13 H13A 107.7
C14 C13 H13A 107.7
C15 C14 C13 111.59(14)
C15 C14 H14A 109.3
C13 C14 H14A 109.3
C15 C14 H14B 109.3
C13 C14 H14B 109.3
H14A C14 H14B 108.0
C14 C15 C16 111.84(15)
C14 C15 H15A 109.2
C16 C15 H15A 109.2
C14 C15 H15B 109.2
C16 C15 H15B 109.2
H15A C15 H15B 107.9
C15 C16 C17 110.59(15)
C15 C16 H16A 109.5
C17 C16 H16A 109.5
C15 C16 H16B 109.5
C17 C16 H16B 109.5
H16A C16 H16B 108.1
C16 C17 C18 111.06(15)
C16 C17 H17A 109.4
C18 C17 H17A 109.4
C16 C17 H17B 109.4
C18 C17 H17B 109.4
H17A C17 H17B 108.0
C13 C18 C17 111.40(15)
C13 C18 H18A 109.3
C17 C18 H18A 109.3
C13 C18 H18B 109.3
C17 C18 H18B 109.3
H18A C18 H18B 108.0
O3 C19 O2 124.04(15)
O3 C19 C20 118.69(15)
O2 C19 C20 117.26(15)
C19 C20 H20A 109.5
C19 C20 H20B 109.5
H20A C20 H20B 109.5
C19 C20 H20C 109.5
H20A C20 H20C 109.5
H20B C20 H20C 109.5
N4 C21 C22 110.56(14)
N4 C21 C26 109.43(14)
C22 C21 C26 111.46(15)
N4 C21 H21A 108.4
C22 C21 H21A 108.4
C26 C21 H21A 108.4
C21 C22 C23 110.98(15)
C21 C22 H22A 109.4
C23 C22 H22A 109.4
C21 C22 H22B 109.4
C23 C22 H22B 109.4
H22A C22 H22B 108.0
C22 C23 C24 111.85(16)
C22 C23 H23A 109.2
C24 C23 H23A 109.2
C22 C23 H23B 109.2
C24 C23 H23B 109.2
H23A C23 H23B 107.9
C25 C24 C23 110.81(16)
C25 C24 H24A 109.5
C23 C24 H24A 109.5
C25 C24 H24B 109.5
C23 C24 H24B 109.5
H24A C24 H24B 108.1
C26 C25 C24 111.55(16)
C26 C25 H25A 109.3
C24 C25 H25A 109.3
C26 C25 H25B 109.3
C24 C25 H25B 109.3
H25A C25 H25B 108.0
C25 C26 C21 110.54(15)
C25 C26 H26A 109.5
C21 C26 H26A 109.5
C25 C26 H26B 109.5
C21 C26 H26B 109.5
H26A C26 H26B 108.1

loop_
_geom_bond_atom_site_label_1
_geom_bond_atom_site_label_2
_geom_bond_distance
P1 O1 1.4964(12)
P1 N3 1.6315(14)
P1 N2 1.6440(14)
P1 N1 1.6463(14)
O2 C19 1.260(2)
O3 C19 1.250(2)
N1 C13 1.467(2)
N1 H1N 0.857(14)
N2 C7 1.466(2)
N2 H2N 0.868(14)
N3 C1 1.467(2)
N3 H3N 0.841(14)
N4 C21 1.484(2)
N4 H4NC 0.894(14)
N4 H4NB 0.888(15)
N4 H4NA 0.879(15)
C1 C6 1.520(2)
C1 C2 1.527(2)
C1 H1A 1.0000
C2 C3 1.529(3)
C2 H2B 0.9900
C2 H2A 0.9900
C3 C4 1.521(3)
C3 H3B 0.9900
C3 H3A 0.9900
C4 C5 1.519(3)
C4 H4A 0.9900
C4 H4B 0.9900
C5 C6 1.525(3)
C5 H5A 0.9900
C5 H5B 0.9900
C6 H6A 0.9900
C6 H6B 0.9900
C7 C8 1.519(2)
C7 C12 1.528(2)
C7 H7A 1.0000
C8 C9 1.527(2)
C8 H8A 0.9900
C8 H8B 0.9900
C9 C10 1.525(3)
C9 H9A 0.9900
C9 H9B 0.9900
C10 C11 1.520(2)
C10 H10A 0.9900
C10 H10B 0.9900
C11 C12 1.524(2)
C11 H11A 0.9900
C11 H11B 0.9900
C12 H12A 0.9900
C12 H12B 0.9900
C13 C18 1.519(2)
C13 C14 1.530(2)
C13 H13A 1.0000
C14 C15 1.521(2)
C14 H14A 0.9900
C14 H14B 0.9900
C15 C16 1.521(3)
C15 H15A 0.9900
C15 H15B 0.9900
C16 C17 1.525(3)
C16 H16A 0.9900
C16 H16B 0.9900
C17 C18 1.527(3)
C17 H17A 0.9900
C17 H17B 0.9900
C18 H18A 0.9900
C18 H18B 0.9900
C19 C20 1.518(2)
C20 H20A 0.9800
C20 H20B 0.9800
C20 H20C 0.9800
C21 C22 1.519(2)
C21 C26 1.521(2)
C21 H21A 1.0000
C22 C23 1.526(3)
C22 H22A 0.9900
C22 H22B 0.9900
C23 C24 1.526(3)
C23 H23A 0.9900
C23 H23B 0.9900
C24 C25 1.522(3)
C24 H24A 0.9900
C24 H24B 0.9900
C25 C26 1.517(3)
C25 H25A 0.9900
C25 H25B 0.9900
C26 H26A 0.9900
C26 H26B 0.9900

loop_
_geom_hbond_atom_site_label_D
_geom_hbond_atom_site_label_H
_geom_hbond_atom_site_label_A
_geom_hbond_site_symmetry_A
_geom_hbond_distance_DH
_geom_hbond_distance_HA
_geom_hbond_distance_DA
_geom_hbond_angle_DHA
_geom_hbond_publ_flag
N2 H2N O1 3 0.868(14) 2.144(15) 3.0049(18) 171.3(17) y
N3 H3N O2 2_545 0.841(14) 2.047(15) 2.8837(18) 173.3(19) y
N1 H1N O3 . 0.857(14) 2.209(15) 3.0394(18) 163.3(18) y
N4 H4NC O1 1_665 0.894(14) 2.051(15) 2.9445(18) 178.2(18) y
N4 H4NB O3 2_655 0.888(15) 1.935(16) 2.7666(19) 155.2(17) y
N4 H4NA O2 1_655 0.879(15) 1.831(15) 2.6992(19) 168.9(18) y

loop_
_geom_torsion_atom_site_label_1
_geom_torsion_atom_site_label_2
_geom_torsion_atom_site_label_3
_geom_torsion_atom_site_label_4
_geom_torsion
O1 P1 N1 C13 -39.88(14)
N3 P1 N1 C13 -165.92(12)
N2 P1 N1 C13 82.56(14)
O1 P1 N2 C7 -172.79(12)
N3 P1 N2 C7 -45.84(14)
N1 P1 N2 C7 65.08(15)
O1 P1 N3 C1 75.27(15)
N2 P1 N3 C1 -44.69(14)
N1 P1 N3 C1 -166.34(13)
P1 N3 C1 C6 148.80(13)
P1 N3 C1 C2 -86.58(17)
N3 C1 C2 C3 177.23(14)
C6 C1 C2 C3 -57.97(18)
C1 C2 C3 C4 55.5(2)
C2 C3 C4 C5 -53.4(2)
C3 C4 C5 C6 53.4(2)
N3 C1 C6 C5 -174.36(14)
C2 C1 C6 C5 58.95(19)
C4 C5 C6 C1 -56.6(2)
P1 N2 C7 C8 152.71(12)
P1 N2 C7 C12 -82.85(17)
N2 C7 C8 C9 -177.01(14)
C12 C7 C8 C9 56.22(19)
C7 C8 C9 C10 -53.8(2)
C8 C9 C10 C11 53.0(2)
C9 C10 C11 C12 -55.6(2)
C10 C11 C12 C7 58.17(19)
N2 C7 C12 C11 178.05(14)
C8 C7 C12 C11 -58.12(18)
P1 N1 C13 C18 160.06(12)
P1 N1 C13 C14 -75.72(16)
N1 C13 C14 C15 -178.14(13)
C18 C13 C14 C15 -54.60(19)
C13 C14 C15 C16 54.91(19)
C14 C15 C16 C17 -55.3(2)
C15 C16 C17 C18 55.9(2)
N1 C13 C18 C17 -178.57(14)
C14 C13 C18 C17 55.56(19)
C16 C17 C18 C13 -56.7(2)
N4 C21 C22 C23 -177.38(14)
C26 C21 C22 C23 -55.43(19)
C21 C22 C23 C24 54.4(2)
C22 C23 C24 C25 -54.3(2)
C23 C24 C25 C26 55.5(2)
C24 C25 C26 C21 -56.7(2)
N4 C21 C26 C25 179.20(14)
C22 C21 C26 C25 56.6(2)

loop_
_cod_related_entry_id
_cod_related_entry_database
_cod_related_entry_code
1 ChemSpider 30657856
